data_1544768
loop_
_publ_author_name
'Schollmeyer, Dieter'
'Detert, Heiner'

_publ_section_title
;
 3-Methyl-4,5,6,7,8,9-hexahydrocycloocta[<i>d</i>][1,2,3]selenadiazol]-3-ium
 iodide triiodide (3/2/1)
;
_journal_issue 12
_journal_name_full IUCrData
_journal_page_first x161950
_journal_paper_doi 10.1107/S2414314616019507
_journal_volume 1
_journal_year 2016
_chemical_formula_iupac '3C9 H15 N2 Se +, I3 -, 2I -'
_chemical_formula_moiety '3(C9 H15 N2 Se +), I3 -, 2(I -)'
_chemical_formula_sum 'C27 H45 I5 N6 Se3'
_chemical_formula_weight 1325.07
_chemical_melting_point 444
_chemical_name_systematic
;
3-Methyl-4,5,6,7,8,9-hexahydrocycloocta[d][1,2,3]selenadiazol]-3-ium iodide
triiodide (3/2/1)
;
_space_group_crystal_system triclinic
_space_group_IT_number 2
_space_group_name_Hall '-P 1'
_space_group_name_H-M_alt 'P -1'
_symmetry_space_group_name_Hall '-P 1'
_symmetry_space_group_name_H-M 'P -1'
_atom_sites_solution_hydrogens geom
_atom_sites_solution_primary direct
_atom_sites_solution_secondary difmap
_audit_creation_method SHELXL-2016/6
_cell_angle_alpha 81.913(2)
_cell_angle_beta 86.409(2)
_cell_angle_gamma 78.801(2)
_cell_formula_units_Z 2
_cell_length_a 7.2438(4)
_cell_length_b 13.9980(8)
_cell_length_c 20.1035(11)
_cell_measurement_reflns_used 9806
_cell_measurement_temperature 173(2)
_cell_measurement_theta_max 27.9
_cell_measurement_theta_min 2.4
_cell_volume 1978.46(19)
_computing_cell_refinement
;
SAINT (Bruker (1997)
;
_computing_data_collection
;
SMART (Bruker (1997)
;
_computing_data_reduction
;
SAINT (Bruker (1997)
;
_computing_molecular_graphics
;
PLATON (Spek, 2009)
;
_computing_publication_material
;
SHELXL2016 (Sheldrick, 2015) and PLATON (Spek, 2009)
;
_computing_structure_refinement
;
SHELXL2016 (Sheldrick, 2015)
;
_computing_structure_solution
;
SIR2004 (Altomare <i>et al.</i>,  1999)
;
_diffrn_ambient_temperature 173(2)
_diffrn_measured_fraction_theta_full 0.998
_diffrn_measured_fraction_theta_max 0.997
_diffrn_measurement_device '\k-geometry diffractometer'
_diffrn_measurement_device_type 'Bruker SMART APEX2'
_diffrn_measurement_method 'CCD scan'
_diffrn_radiation_monochromator graphite
_diffrn_radiation_type MoK\a
_diffrn_radiation_wavelength 0.71073
_diffrn_reflns_av_R_equivalents 0.0347
_diffrn_reflns_limit_h_max 9
_diffrn_reflns_limit_h_min -9
_diffrn_reflns_limit_k_max 18
_diffrn_reflns_limit_k_min -18
_diffrn_reflns_limit_l_max 26
_diffrn_reflns_limit_l_min -26
_diffrn_reflns_number 64010
_diffrn_reflns_theta_full 25.242
_diffrn_reflns_theta_max 27.933
_diffrn_reflns_theta_min 1.024
_exptl_absorpt_coefficient_mu 6.716
_exptl_absorpt_correction_T_max 0.8099
_exptl_absorpt_correction_T_min 0.0951
_exptl_absorpt_correction_type multi-scan
_exptl_absorpt_process_details
;
(SADABS; Bruker, 1997)
;
_exptl_crystal_colour brown
_exptl_crystal_density_diffrn 2.224
_exptl_crystal_description plate
_exptl_crystal_F_000 1232
_exptl_crystal_size_max 0.740
_exptl_crystal_size_mid 0.338
_exptl_crystal_size_min 0.050
_refine_diff_density_max 3.412
_refine_diff_density_min -2.665
_refine_ls_extinction_method none
_refine_ls_goodness_of_fit_ref 1.162
_refine_ls_hydrogen_treatment constr
_refine_ls_matrix_type full
_refine_ls_number_parameters 376
_refine_ls_number_reflns 9472
_refine_ls_number_restraints 0
_refine_ls_restrained_S_all 1.162
_refine_ls_R_factor_all 0.0668
_refine_ls_R_factor_gt 0.0569
_refine_ls_shift/su_max 0.001
_refine_ls_shift/su_mean 0.000
_refine_ls_structure_factor_coef Fsqd
_refine_ls_weighting_details 'w=1/[\s^2^(Fo^2^)+(0.0374P)^2^+36.6012P] where P=(Fo^2^+2Fc^2^)/3'
_refine_ls_weighting_scheme calc
_refine_ls_wR_factor_gt 0.1440
_refine_ls_wR_factor_ref 0.1486
_reflns_number_gt 8038
_reflns_number_total 9472
_reflns_threshold_expression 'I > 2\s(I)'
_cod_data_source_file su4106sup1.cif
_cod_data_source_block I
_cod_database_code 1544768
_shelx_space_group_comment
;
The symmetry employed for this shelxl refinement is uniquely defined
by the following loop, which should always be used as a source of
symmetry information in preference to the above space-group names.
They are only intended as comments.
;
_shelx_estimated_absorpt_t_min 0.083
_shelx_estimated_absorpt_t_max 0.730

loop_
_space_group_symop_operation_xyz
'x, y, z'
'-x, -y, -z'

loop_
_atom_site_type_symbol
_atom_site_label
_atom_site_fract_x
_atom_site_fract_y
_atom_site_fract_z
_atom_site_U_iso_or_equiv
_atom_site_adp_type
_atom_site_calc_flag
_atom_site_occupancy
Se Se1A -0.19773(12) 0.77479(6) 0.32688(4) 0.02677(18) Uani d 1
N N2A -0.1532(11) 0.8825(5) 0.3593(4) 0.0280(15) Uani d 1
N N3A 0.0154(10) 0.8599(5) 0.3836(4) 0.0260(15) Uani d 1
C C4A 0.1281(12) 0.7720(6) 0.3791(4) 0.0261(17) Uani d 1
C C5A 0.3182(12) 0.7445(7) 0.4088(5) 0.0302(19) Uani d 1
H H5A 0.374675 0.804114 0.405033 0.036 Uiso calc 1
H H5B 0.399634 0.697554 0.381973 0.036 Uiso calc 1
C C6A 0.3181(13) 0.6989(7) 0.4819(5) 0.035(2) Uani d 1
H H6A 0.261513 0.750555 0.509917 0.042 Uiso calc 1
H H6B 0.450164 0.675027 0.495058 0.042 Uiso calc 1
C C7A 0.2097(14) 0.6121(7) 0.4978(5) 0.034(2) Uani d 1
H H7A 0.226613 0.584570 0.545598 0.040 Uiso calc 1
H H7B 0.073816 0.638640 0.492167 0.040 Uiso calc 1
C C8A 0.2688(14) 0.5273(7) 0.4544(5) 0.037(2) Uani d 1
H H8A 0.279913 0.464019 0.484315 0.044 Uiso calc 1
H H8B 0.394947 0.531190 0.433428 0.044 Uiso calc 1
C C9A 0.1315(14) 0.5272(7) 0.3982(5) 0.035(2) Uani d 1
H H9A 0.162767 0.462572 0.381488 0.042 Uiso calc 1
H H9B 0.002360 0.533559 0.418548 0.042 Uiso calc 1
C C10A 0.1303(12) 0.6081(7) 0.3372(5) 0.0300(18) Uani d 1
H H10A 0.261990 0.608223 0.320790 0.036 Uiso calc 1
H H10B 0.062713 0.590546 0.300727 0.036 Uiso calc 1
C C11A 0.0417(11) 0.7103(6) 0.3501(4) 0.0230(16) Uani d 1
C C12A 0.0779(15) 0.9412(7) 0.4105(5) 0.035(2) Uani d 1
H H12A 0.175533 0.964714 0.380199 0.053 Uiso calc 1
H H12B 0.128929 0.917515 0.455104 0.053 Uiso calc 1
H H12C -0.029551 0.995140 0.414068 0.053 Uiso calc 1
Se Se1B 1.21598(11) 0.73576(6) 0.16638(4) 0.02384(17) Uani d 1
N N2B 1.1750(9) 0.6258(5) 0.1369(4) 0.0240(14) Uani d 1
N N3B 1.0036(9) 0.6393(5) 0.1162(3) 0.0199(13) Uani d 1
C C4B 0.8875(11) 0.7294(6) 0.1200(4) 0.0238(16) Uani d 1
C C5B 0.6933(11) 0.7517(6) 0.0947(5) 0.0265(17) Uani d 1
H H5C 0.613381 0.799480 0.121370 0.032 Uiso calc 1
H H5D 0.640456 0.690831 0.101318 0.032 Uiso calc 1
C C6B 0.6870(14) 0.7947(7) 0.0190(5) 0.036(2) Uani d 1
H H6C 0.746374 0.741910 -0.007743 0.043 Uiso calc 1
H H6D 0.553481 0.814355 0.006687 0.043 Uiso calc 1
C C7B 0.7817(14) 0.8813(7) -0.0010(5) 0.0327(19) Uani d 1
H H7C 0.753979 0.906879 -0.048488 0.039 Uiso calc 1
H H7D 0.919476 0.857741 0.001150 0.039 Uiso calc 1
C C8B 0.7278(13) 0.9675(7) 0.0408(5) 0.0303(19) Uani d 1
H H8C 0.708259 1.029589 0.009518 0.036 Uiso calc 1
H H8D 0.606017 0.962390 0.064946 0.036 Uiso calc 1
C C9B 0.8711(12) 0.9740(6) 0.0924(4) 0.0273(17) Uani d 1
H H9C 0.997699 0.966334 0.069923 0.033 Uiso calc 1
H H9D 0.841455 1.040638 0.106164 0.033 Uiso calc 1
C C10B 0.8797(11) 0.8990(6) 0.1557(4) 0.0234(16) Uani d 1
H H10C 0.949369 0.920714 0.189849 0.028 Uiso calc 1
H H10D 0.749787 0.898269 0.174011 0.028 Uiso calc 1
C C11B 0.9722(11) 0.7956(6) 0.1450(4) 0.0207(15) Uani d 1
C C12B 0.9456(14) 0.5560(7) 0.0915(5) 0.033(2) Uani d 1
H H12D 1.054861 0.502759 0.088906 0.050 Uiso calc 1
H H12E 0.894350 0.577125 0.046678 0.050 Uiso calc 1
H H12F 0.848982 0.532511 0.122332 0.050 Uiso calc 1
Se Se1C 0.40931(14) 0.44524(7) 0.21655(5) 0.0337(2) Uani d 1
N N2C 0.2961(11) 0.3728(6) 0.1706(4) 0.0312(16) Uani d 1
N N3C 0.3370(10) 0.2803(5) 0.1976(4) 0.0271(15) Uani d 1
C C4C 0.4462(12) 0.2538(6) 0.2531(4) 0.0258(17) Uani d 1
C C5C 0.4998(13) 0.1494(6) 0.2839(4) 0.0297(18) Uani d 1
H H5E 0.395430 0.114562 0.279766 0.036 Uiso calc 1
H H5F 0.520468 0.147235 0.332371 0.036 Uiso calc 1
C C6C 0.6789(14) 0.0972(7) 0.2500(5) 0.039(2) Uani d 1
H H6E 0.647724 0.086074 0.204782 0.046 Uiso calc 1
H H6F 0.719466 0.032028 0.276371 0.046 Uiso calc 1
C C7C 0.8449(14) 0.1516(8) 0.2423(6) 0.041(2) Uani d 1
H H7E 0.813469 0.211196 0.209141 0.050 Uiso calc 1
H H7F 0.956168 0.108806 0.224006 0.050 Uiso calc 1
C C8C 0.8968(16) 0.1819(9) 0.3080(6) 0.048(3) Uani d 1
H H8E 1.034891 0.162552 0.312322 0.058 Uiso calc 1
H H8F 0.836955 0.144455 0.345946 0.058 Uiso calc 1
C C9C 0.8386(16) 0.2934(7) 0.3147(6) 0.043(3) Uani d 1
H H9E 0.911668 0.308138 0.350708 0.051 Uiso calc 1
H H9F 0.874475 0.331420 0.272119 0.051 Uiso calc 1
C C10C 0.6295(14) 0.3290(7) 0.3303(5) 0.036(2) Uani d 1
H H10E 0.588918 0.284786 0.368991 0.043 Uiso calc 1
H H10F 0.612445 0.395417 0.344016 0.043 Uiso calc 1
C C11C 0.5052(13) 0.3329(7) 0.2735(4) 0.0295(18) Uani d 1
C C12C 0.2703(15) 0.2090(7) 0.1611(5) 0.037(2) Uani d 1
H H12G 0.133439 0.227198 0.157111 0.056 Uiso calc 1
H H12H 0.302298 0.142946 0.186038 0.056 Uiso calc 1
H H12I 0.331139 0.209767 0.116168 0.056 Uiso calc 1
I I1 0.74529(9) 0.31836(5) 0.05629(3) 0.03944(16) Uani d 1
I I2 0.500000 0.500000 0.000000 0.02823(17) Uani d 1
I I4 0.24632(9) 0.18708(5) 0.45955(3) 0.04046(17) Uani d 1
I I5 0.500000 0.000000 0.500000 0.0348(2) Uani d 1
I I3 0.33131(8) 0.92120(4) 0.23051(3) 0.03323(15) Uani d 1
I I6 0.67814(9) 0.58573(5) 0.26699(4) 0.03840(16) Uani d 1

loop_
_atom_site_aniso_label
_atom_site_aniso_U_11
_atom_site_aniso_U_22
_atom_site_aniso_U_33
_atom_site_aniso_U_12
_atom_site_aniso_U_13
_atom_site_aniso_U_23
Se1A 0.0252(4) 0.0255(4) 0.0271(4) 0.0002(3) -0.0019(3) -0.0016(3)
N2A 0.042(4) 0.015(3) 0.025(3) -0.002(3) -0.001(3) 0.002(3)
N3A 0.030(4) 0.023(3) 0.024(3) -0.006(3) 0.001(3) -0.002(3)
C4A 0.025(4) 0.020(4) 0.033(4) -0.004(3) 0.007(3) -0.003(3)
C5A 0.018(4) 0.032(5) 0.042(5) -0.007(3) 0.002(3) -0.007(4)
C6A 0.026(4) 0.037(5) 0.041(5) -0.004(4) -0.015(4) -0.001(4)
C7A 0.036(5) 0.031(5) 0.029(4) 0.000(4) -0.002(4) 0.005(4)
C8A 0.030(5) 0.034(5) 0.042(5) 0.002(4) -0.006(4) -0.002(4)
C9A 0.035(5) 0.025(4) 0.042(5) -0.004(4) 0.001(4) -0.001(4)
C10A 0.023(4) 0.033(5) 0.033(5) 0.001(3) 0.002(3) -0.010(4)
C11A 0.021(4) 0.025(4) 0.020(4) -0.004(3) 0.006(3) 0.003(3)
C12A 0.045(6) 0.020(4) 0.042(5) -0.010(4) -0.004(4) -0.004(4)
Se1B 0.0184(4) 0.0231(4) 0.0285(4) 0.0008(3) -0.0026(3) -0.0037(3)
N2B 0.018(3) 0.021(3) 0.030(4) 0.002(3) 0.001(3) -0.004(3)
N3B 0.020(3) 0.018(3) 0.024(3) -0.008(3) -0.002(2) -0.001(2)
C4B 0.021(4) 0.025(4) 0.023(4) -0.001(3) 0.000(3) -0.002(3)
C5B 0.019(4) 0.023(4) 0.037(5) -0.002(3) -0.003(3) -0.003(3)
C6B 0.035(5) 0.034(5) 0.036(5) -0.003(4) -0.012(4) -0.001(4)
C7B 0.036(5) 0.032(5) 0.027(4) -0.002(4) -0.003(4) 0.001(4)
C8B 0.028(4) 0.026(4) 0.030(4) 0.007(3) -0.003(3) 0.003(3)
C9B 0.025(4) 0.023(4) 0.031(4) 0.002(3) 0.001(3) -0.003(3)
C10B 0.021(4) 0.021(4) 0.026(4) 0.002(3) 0.004(3) -0.003(3)
C11B 0.017(4) 0.022(4) 0.019(3) 0.003(3) 0.004(3) 0.001(3)
C12B 0.031(5) 0.026(4) 0.044(5) -0.003(4) -0.003(4) -0.014(4)
Se1C 0.0388(5) 0.0218(4) 0.0387(5) 0.0037(4) -0.0162(4) -0.0038(4)
N2C 0.034(4) 0.027(4) 0.032(4) -0.004(3) -0.012(3) 0.001(3)
N3C 0.028(4) 0.025(4) 0.028(4) -0.003(3) -0.006(3) -0.004(3)
C4C 0.025(4) 0.028(4) 0.021(4) 0.001(3) -0.002(3) -0.003(3)
C5C 0.038(5) 0.027(4) 0.022(4) -0.001(4) -0.005(3) 0.001(3)
C6C 0.039(5) 0.029(5) 0.044(6) 0.007(4) -0.005(4) -0.010(4)
C7C 0.031(5) 0.038(5) 0.050(6) 0.006(4) 0.000(4) -0.008(5)
C8C 0.036(6) 0.049(7) 0.054(7) 0.010(5) -0.015(5) -0.010(5)
C9C 0.052(6) 0.030(5) 0.043(6) 0.003(4) -0.023(5) 0.000(4)
C10C 0.042(5) 0.035(5) 0.031(5) -0.002(4) -0.015(4) -0.007(4)
C11C 0.030(4) 0.030(4) 0.027(4) 0.001(4) -0.004(3) -0.007(3)
C12C 0.046(6) 0.032(5) 0.037(5) -0.013(4) -0.012(4) -0.005(4)
I1 0.0347(3) 0.0381(3) 0.0390(3) 0.0032(3) -0.0030(3) 0.0041(3)
I2 0.0236(4) 0.0337(4) 0.0250(4) -0.0022(3) 0.0000(3) -0.0005(3)
I4 0.0324(3) 0.0504(4) 0.0351(3) -0.0014(3) 0.0037(2) -0.0050(3)
I5 0.0231(4) 0.0508(5) 0.0319(4) -0.0064(4) 0.0006(3) -0.0120(4)
I3 0.0282(3) 0.0291(3) 0.0442(3) -0.0070(2) 0.0031(2) -0.0107(2)
I6 0.0360(3) 0.0374(3) 0.0461(4) -0.0137(3) 0.0014(3) -0.0117(3)

loop_
_atom_type_symbol
_atom_type_description
_atom_type_scat_dispersion_real
_atom_type_scat_dispersion_imag
_atom_type_scat_source
C C 0.0033 0.0016 'International Tables Vol C Tables 4.2.6.8 and 6.1.1.4'
H H 0.0000 0.0000 'International Tables Vol C Tables 4.2.6.8 and 6.1.1.4'
I I -0.4742 1.8119 'International Tables Vol C Tables 4.2.6.8 and 6.1.1.4'
N N 0.0061 0.0033 'International Tables Vol C Tables 4.2.6.8 and 6.1.1.4'
Se Se -0.0929 2.2259 'International Tables Vol C Tables 4.2.6.8 and 6.1.1.4'

loop_
_geom_angle_atom_site_label_1
_geom_angle_atom_site_label_2
_geom_angle_atom_site_label_3
_geom_angle_site_symmetry_1
_geom_angle_site_symmetry_3
_geom_angle
N2A Se1A C11A . . 89.1(4)
N3A N2A Se1A . . 107.4(5)
N2A N3A C4A . . 122.1(7)
N2A N3A C12A . . 114.7(7)
C4A N3A C12A . . 123.0(8)
N3A C4A C11A . . 112.3(8)
N3A C4A C5A . . 122.3(8)
C11A C4A C5A . . 125.1(8)
C4A C5A C6A . . 114.6(7)
C4A C5A H5A . . 108.6
C6A C5A H5A . . 108.6
C4A C5A H5B . . 108.6
C6A C5A H5B . . 108.6
H5A C5A H5B . . 107.6
C5A C6A C7A . . 114.9(8)
C5A C6A H6A . . 108.6
C7A C6A H6A . . 108.6
C5A C6A H6B . . 108.6
C7A C6A H6B . . 108.6
H6A C6A H6B . . 107.5
C8A C7A C6A . . 115.9(8)
C8A C7A H7A . . 108.3
C6A C7A H7A . . 108.3
C8A C7A H7B . . 108.3
C6A C7A H7B . . 108.3
H7A C7A H7B . . 107.4
C7A C8A C9A . . 114.6(8)
C7A C8A H8A . . 108.6
C9A C8A H8A . . 108.6
C7A C8A H8B . . 108.6
C9A C8A H8B . . 108.6
H8A C8A H8B . . 107.6
C10A C9A C8A . . 116.5(8)
C10A C9A H9A . . 108.2
C8A C9A H9A . . 108.2
C10A C9A H9B . . 108.2
C8A C9A H9B . . 108.2
H9A C9A H9B . . 107.3
C11A C10A C9A . . 115.7(7)
C11A C10A H10A . . 108.4
C9A C10A H10A . . 108.4
C11A C10A H10B . . 108.4
C9A C10A H10B . . 108.4
H10A C10A H10B . . 107.4
C4A C11A C10A . . 125.3(8)
C4A C11A Se1A . . 109.0(6)
C10A C11A Se1A . . 125.7(6)
N3A C12A H12A . . 109.5
N3A C12A H12B . . 109.5
H12A C12A H12B . . 109.5
N3A C12A H12C . . 109.5
H12A C12A H12C . . 109.5
H12B C12A H12C . . 109.5
N2B Se1B C11B . . 88.9(3)
N3B N2B Se1B . . 110.2(5)
N2B N3B C4B . . 118.5(7)
N2B N3B C12B . . 117.3(7)
C4B N3B C12B . . 124.2(7)
C11B C4B N3B . . 113.8(7)
C11B C4B C5B . . 124.4(7)
N3B C4B C5B . . 121.6(7)
C4B C5B C6B . . 112.5(7)
C4B C5B H5C . . 109.1
C6B C5B H5C . . 109.1
C4B C5B H5D . . 109.1
C6B C5B H5D . . 109.1
H5C C5B H5D . . 107.8
C7B C6B C5B . . 115.9(8)
C7B C6B H6C . . 108.3
C5B C6B H6C . . 108.3
C7B C6B H6D . . 108.3
C5B C6B H6D . . 108.3
H6C C6B H6D . . 107.4
C6B C7B C8B . . 116.9(8)
C6B C7B H7C . . 108.1
C8B C7B H7C . . 108.1
C6B C7B H7D . . 108.1
C8B C7B H7D . . 108.1
H7C C7B H7D . . 107.3
C9B C8B C7B . . 115.7(7)
C9B C8B H8C . . 108.3
C7B C8B H8C . . 108.3
C9B C8B H8D . . 108.3
C7B C8B H8D . . 108.3
H8C C8B H8D . . 107.4
C10B C9B C8B . . 116.0(8)
C10B C9B H9C . . 108.3
C8B C9B H9C . . 108.3
C10B C9B H9D . . 108.3
C8B C9B H9D . . 108.3
H9C C9B H9D . . 107.4
C11B C10B C9B . . 114.5(7)
C11B C10B H10C . . 108.6
C9B C10B H10C . . 108.6
C11B C10B H10D . . 108.6
C9B C10B H10D . . 108.6
H10C C10B H10D . . 107.6
C4B C11B C10B . . 125.7(7)
C4B C11B Se1B . . 108.6(6)
C10B C11B Se1B . . 125.7(6)
N3B C12B H12D . . 109.5
N3B C12B H12E . . 109.5
H12D C12B H12E . . 109.5
N3B C12B H12F . . 109.5
H12D C12B H12F . . 109.5
H12E C12B H12F . . 109.5
N2C Se1C C11C . . 89.6(4)
N3C N2C Se1C . . 108.9(5)
N2C N3C C4C . . 120.4(7)
N2C N3C C12C . . 115.6(7)
C4C N3C C12C . . 123.9(8)
N3C C4C C11C . . 112.5(8)
N3C C4C C5C . . 121.9(8)
C11C C4C C5C . . 125.5(8)
C4C C5C C6C . . 111.5(8)
C4C C5C H5E . . 109.3
C6C C5C H5E . . 109.3
C4C C5C H5F . . 109.3
C6C C5C H5F . . 109.3
H5E C5C H5F . . 108.0
C5C C6C C7C . . 115.5(8)
C5C C6C H6E . . 108.4
C7C C6C H6E . . 108.4
C5C C6C H6F . . 108.4
C7C C6C H6F . . 108.4
H6E C6C H6F . . 107.5
C6C C7C C8C . . 113.9(10)
C6C C7C H7E . . 108.8
C8C C7C H7E . . 108.8
C6C C7C H7F . . 108.8
C8C C7C H7F . . 108.8
H7E C7C H7F . . 107.7
C7C C8C C9C . . 115.5(9)
C7C C8C H8E . . 108.4
C9C C8C H8E . . 108.4
C7C C8C H8F . . 108.4
C9C C8C H8F . . 108.4
H8E C8C H8F . . 107.5
C10C C9C C8C . . 115.3(10)
C10C C9C H9E . . 108.5
C8C C9C H9E . . 108.5
C10C C9C H9F . . 108.5
C8C C9C H9F . . 108.5
H9E C9C H9F . . 107.5
C11C C10C C9C . . 114.5(8)
C11C C10C H10E . . 108.6
C9C C10C H10E . . 108.6
C11C C10C H10F . . 108.6
C9C C10C H10F . . 108.6
H10E C10C H10F . . 107.6
C4C C11C C10C . . 126.0(8)
C4C C11C Se1C . . 108.7(6)
C10C C11C Se1C . . 125.2(7)
N3C C12C H12G . . 109.5
N3C C12C H12H . . 109.5
H12G C12C H12H . . 109.5
N3C C12C H12I . . 109.5
H12G C12C H12I . . 109.5
H12H C12C H12I . . 109.5
I1 I2 I1 2_665 . 180.0
I4 I5 I4 . 2_656 180.0

loop_
_geom_bond_atom_site_label_1
_geom_bond_atom_site_label_2
_geom_bond_distance
Se1A N2A 1.815(7)
Se1A C11A 1.848(8)
N2A N3A 1.308(11)
N3A C4A 1.350(11)
N3A C12A 1.482(11)
C4A C11A 1.369(12)
C4A C5A 1.495(12)
C5A C6A 1.517(13)
C5A H5A 0.9900
C5A H5B 0.9900
C6A C7A 1.556(14)
C6A H6A 0.9900
C6A H6B 0.9900
C7A C8A 1.550(14)
C7A H7A 0.9900
C7A H7B 0.9900
C8A C9A 1.551(14)
C8A H8A 0.9900
C8A H8B 0.9900
C9A C10A 1.547(13)
C9A H9A 0.9900
C9A H9B 0.9900
C10A C11A 1.501(12)
C10A H10A 0.9900
C10A H10B 0.9900
C12A H12A 0.9800
C12A H12B 0.9800
C12A H12C 0.9800
Se1B N2B 1.806(7)
Se1B C11B 1.851(8)
N2B N3B 1.305(9)
N3B C4B 1.382(10)
N3B C12B 1.471(10)
C4B C11B 1.371(12)
C4B C5B 1.486(11)
C5B C6B 1.557(13)
C5B H5C 0.9900
C5B H5D 0.9900
C6B C7B 1.501(14)
C6B H6C 0.9900
C6B H6D 0.9900
C7B C8B 1.541(13)
C7B H7C 0.9900
C7B H7D 0.9900
C8B C9B 1.536(13)
C8B H8C 0.9900
C8B H8D 0.9900
C9B C10B 1.528(12)
C9B H9C 0.9900
C9B H9D 0.9900
C10B C11B 1.511(10)
C10B H10C 0.9900
C10B H10D 0.9900
C12B H12D 0.9800
C12B H12E 0.9800
C12B H12F 0.9800
Se1C N2C 1.798(8)
Se1C C11C 1.853(9)
N2C N3C 1.315(10)
N3C C4C 1.375(11)
N3C C12C 1.484(11)
C4C C11C 1.382(13)
C4C C5C 1.491(12)
C5C C6C 1.531(13)
C5C H5E 0.9900
C5C H5F 0.9900
C6C C7C 1.533(15)
C6C H6E 0.9900
C6C H6F 0.9900
C7C C8C 1.533(15)
C7C H7E 0.9900
C7C H7F 0.9900
C8C C9C 1.558(15)
C8C H8E 0.9900
C8C H8F 0.9900
C9C C10C 1.527(15)
C9C H9E 0.9900
C9C H9F 0.9900
C10C C11C 1.487(12)
C10C H10E 0.9900
C10C H10F 0.9900
C12C H12G 0.9800
C12C H12H 0.9800
C12C H12I 0.9800
I1 I2 2.9309(6)
I4 I5 2.9351(7)

loop_
_geom_torsion_atom_site_label_1
_geom_torsion_atom_site_label_2
_geom_torsion_atom_site_label_3
_geom_torsion_atom_site_label_4
_geom_torsion
C11A Se1A N2A N3A -2.1(6)
Se1A N2A N3A C4A 3.5(10)
Se1A N2A N3A C12A 178.2(6)
N2A N3A C4A C11A -3.3(12)
C12A N3A C4A C11A -177.5(8)
N2A N3A C4A C5A -177.9(8)
C12A N3A C4A C5A 7.9(13)
N3A C4A C5A C6A 87.2(10)
C11A C4A C5A C6A -86.7(11)
C4A C5A C6A C7A 50.6(11)
C5A C6A C7A C8A 53.8(11)
C6A C7A C8A C9A -103.0(10)
C7A C8A C9A C10A 72.2(11)
C8A C9A C10A C11A -72.0(11)
N3A C4A C11A C10A 179.2(8)
C5A C4A C11A C10A -6.4(14)
N3A C4A C11A Se1A 1.2(9)
C5A C4A C11A Se1A 175.6(7)
C9A C10A C11A C4A 81.1(11)
C9A C10A C11A Se1A -101.2(9)
N2A Se1A C11A C4A 0.5(6)
N2A Se1A C11A C10A -177.5(7)
C11B Se1B N2B N3B -0.4(6)
Se1B N2B N3B C4B -0.3(9)
Se1B N2B N3B C12B -179.0(6)
N2B N3B C4B C11B 1.1(11)
C12B N3B C4B C11B 179.7(8)
N2B N3B C4B C5B 177.3(7)
C12B N3B C4B C5B -4.0(12)
C11B C4B C5B C6B 87.3(10)
N3B C4B C5B C6B -88.5(10)
C4B C5B C6B C7B -52.3(11)
C5B C6B C7B C8B -50.7(11)
C6B C7B C8B C9B 102.4(10)
C7B C8B C9B C10B -74.5(10)
C8B C9B C10B C11B 73.3(9)
N3B C4B C11B C10B -179.1(7)
C5B C4B C11B C10B 4.7(13)
N3B C4B C11B Se1B -1.3(9)
C5B C4B C11B Se1B -177.4(7)
C9B C10B C11B C4B -81.2(10)
C9B C10B C11B Se1B 101.4(8)
N2B Se1B C11B C4B 1.0(6)
N2B Se1B C11B C10B 178.8(7)
C11C Se1C N2C N3C -1.1(7)
Se1C N2C N3C C4C 1.7(10)
Se1C N2C N3C C12C -173.9(7)
N2C N3C C4C C11C -1.4(12)
C12C N3C C4C C11C 173.8(9)
N2C N3C C4C C5C -178.3(8)
C12C N3C C4C C5C -3.1(13)
N3C C4C C5C C6C 86.5(11)
C11C C4C C5C C6C -90.0(11)
C4C C5C C6C C7C 49.6(11)
C5C C6C C7C C8C 53.0(12)
C6C C7C C8C C9C -105.9(12)
C7C C8C C9C C10C 75.8(13)
C8C C9C C10C C11C -71.6(12)
N3C C4C C11C C10C -178.0(9)
C5C C4C C11C C10C -1.2(15)
N3C C4C C11C Se1C 0.4(9)
C5C C4C C11C Se1C 177.2(7)
C9C C10C C11C C4C 78.5(13)
C9C C10C C11C Se1C -99.6(10)
N2C Se1C C11C C4C 0.4(7)
N2C Se1C C11C C10C 178.7(9)

_cod_database_fobs_code 1544768
